data_2009552
loop_
_publ_author_name
'Bruno, G.'
'Nicolo, F.'
'Foti, F.'
'Grassi, G.'
'Risitano, F.'
'Munno, G.De.'

_publ_section_title
;
 Synthesis of <i>N</i>-benzoyl-1,3-imidazole oximes. Structure of
 C~24~H~21~N~3~O
;
_journal_issue 3
_journal_name_full 'Acta Crystallographica Section C'
_journal_page_first 428
_journal_page_last 430
_journal_paper_doi 10.1107/S0108270193007085
_journal_volume 50
_journal_year 1994
_chemical_formula_sum 'C24 H21 N3 O'
_chemical_formula_weight 367.4
_symmetry_cell_setting orthorhombic
_symmetry_space_group_name_Hall 'P 2ac 2ab'
_symmetry_space_group_name_H-M 'P 21 21 21'
_atom_type_scat_source 'Cromer & Mann (1968); Stewart (1970) (H)'
_cell_angle_alpha 90.
_cell_angle_beta 90.
_cell_angle_gamma 90.
_cell_formula_units_Z 4
_cell_length_a 9.1570(10)
_cell_length_b 12.2640(10)
_cell_length_c 18.163(2)
_cell_measurement_reflns_used 20
_cell_measurement_temperature 292
_cell_measurement_theta_max 22
_cell_measurement_theta_min 12
_cell_volume 2039.7(4)
_diffrn_measurement_device 'Siemens R3m/V'
_diffrn_measurement_method 2\q/\w
_diffrn_radiation_type MoK\a
_diffrn_radiation_wavelength 0.71073
_diffrn_reflns_av_R_equivalents 0.023
_diffrn_reflns_limit_h_max 12
_diffrn_reflns_limit_h_min 0
_diffrn_reflns_limit_k_max 16
_diffrn_reflns_limit_k_min 0
_diffrn_reflns_limit_l_max 23
_diffrn_reflns_limit_l_min 0
_diffrn_reflns_number 2792
_diffrn_reflns_theta_max 23
_diffrn_standards_decay_% <2
_diffrn_standards_interval_time 60
_diffrn_standards_number 3
_exptl_absorpt_coefficient_mu 0.075
_exptl_absorpt_correction_type none
_exptl_crystal_colour colourless
_exptl_crystal_density_diffrn 1.20
_exptl_crystal_density_meas 1.19
_exptl_crystal_description prismatic
_exptl_crystal_size_max 0.20
_exptl_crystal_size_mid 0.20
_exptl_crystal_size_min 0.15
_refine_diff_density_max 0.21
_refine_diff_density_min -0.24
_refine_ls_goodness_of_fit_obs 0.98
_refine_ls_hydrogen_treatment 'H atoms added at calculated positions and refined with U = 0.06 \%A^2^'
_refine_ls_number_parameters 256
_refine_ls_number_reflns 1706
_refine_ls_R_factor_obs 0.048
_refine_ls_shift/esd_max 0.10
_refine_ls_structure_factor_coef F
_refine_ls_weighting_details 'w = 1/[\s^2^(F~o~) + 0.001501F~o~^2^]'
_refine_ls_weighting_scheme calc
_refine_ls_wR_factor_obs 0.056
_reflns_number_observed 1706
_reflns_number_total 2382
_reflns_observed_criterion I>=3\s(I)
_cod_data_source_file na1035.cif
_cod_data_source_block na1035_structure_1_of_1
_cod_depositor_comments
;
The following automatic conversions were performed:

'_refine_ls_weighting_scheme' value '1/[\s^2^(F~o~) +
0.001501F~o~^2^]' was changed to 'calc'. New tag
'_refine_ls_weighting_details' was created. The value of the new tag
was set to 'w = 1/[\s^2^(F~o~) + 0.001501F~o~^2^]'.

Automatic conversion script
Id: cif_fix_values 3143 2015-03-26 13:38:13Z robertas 
;
_cod_original_formula_sum 'C24 H21 N3 O1'
_cod_database_code 2009552

loop_
_atom_site_label
_atom_site_fract_x
_atom_site_fract_y
_atom_site_fract_z
_atom_site_U_iso_or_equiv
N1 .0465(3) .2004(2) .7782(2) .0426(9)
C7 .1154(4) .2827(3) .7467(2) .0357(10)
N2 .1952(3) .3383(2) .7983(2) .0352(8)
C8 .1722(4) .2877(3) .8661(2) .0400(10)
C9 .0811(4) .2018(3) .8517(2) .0443(11)
C10 .0244(7) .1194(5) .9049(3) .0718(18)
C11 .2287(5) .3289(4) .9376(2) .0516(13)
C19 .1129(5) .3827(3) .9852(2) .0527(14)
C20 .0151(7) .4571(5) .9555(3) .0717(19)
C21 -.0847(8) .5096(6) .9995(4) .092(3)
C22 -.0898(9) .4888(6) 1.0736(4) .098(3)
C23 .0060(9) .4151(6) 1.1036(3) .091(3)
C24 .1047(7) .3613(5) 1.0592(3) .0722(19)
C12 .2757(3) .4374(3) .7882(2) .0354(10)
N3 .2145(3) .5275(3) .7753(2) .0441(10)
O .0651(3) .5204(2) .7732(2) .0501(9)
C13 .4372(4) .4297(3) .7920(2) .0422(11)
C14 .5059(4) .3305(3) .7794(3) .0516(13)
C15 .6581(5) .3225(4) .7802(3) .0657(16)
C16 .7399(5) .4122(5) .7934(4) .076(2)
C17 .6731(6) .5120(5) .8071(3) .0753(18)
C18 .5215(5) .5211(4) .8068(3) .0561(15)
C1 .1058(4) .3083(3) .6678(2) .0423(11)
C6 .2221(6) .3510(4) .6278(3) .0561(15)
C5 .2054(8) .3713(4) .5530(3) .0703(18)
C4 .0770(9) .3493(4) .5189(3) .085(3)
C3 -.0376(8) .3065(5) .5572(3) .080(2)
C2 -.0254(6) .2864(4) .6319(3) .0589(14)
H1 .047(6) .591(5) .760(3) ?
H2 -.1085(6) .2568(4) .6594(3) ?
H3 -.1292(8) .2900(5) .5317(3) ?
H4 .0670(10) .3642(4) .4662(3) ?
H5 .2869(8) .4017(4) .5247(3) ?
H6 .3152(6) .3667(4) .6522(3) ?
H7 .0622(7) .1353(5) .9542(3) ?
H8 .0562(7) .0465(5) .8898(3) ?
H9 -.0826(7) .1222(5) .9057(3) ?
H11 .2700(5) .2673(4) .9649(2) ?
H12 .3055(5) .3825(4) .9276(2) ?
H20 .0172(7) .4723(5) .9025(3) ?
H21 -.1527(8) .5622(6) .9778(4) ?
H22 -.1610(9) .5263(6) 1.1049(4) ?
H23 .0040(10) .4005(6) 1.1566(3) ?
H24 .1703(7) .3070(5) 1.0810(3) ?
H14 .4470(4) .2653(3) .7698(3) ?
H15 .7055(5) .2521(4) .7713(3) ?
H16 .8467(5) .4068(5) .7934(4) ?
H17 .7333(6) .5765(5) .8170(3) ?
H18 .4748(5) .5915(4) .8169(3) ?

loop_
_geom_angle_atom_site_label_1
_geom_angle_atom_site_label_2
_geom_angle_atom_site_label_3
_geom_angle
_geom_angle_publ_flag
C7 N1 C9 107.6(3) yes
N1 C7 C1 123.8(3) yes
N1 C7 N2 109.8(3) yes
N2 C7 C1 126.3(3) yes
C7 N2 C12 127.5(3) yes
C7 N2 C8 107.6(3) yes
C8 N2 C12 124.6(3) yes
N2 C8 C11 124.6(3) yes
N2 C8 C9 105.5(3) yes
C9 C8 C11 129.8(4) yes
N1 C9 C8 109.6(3) yes
C8 C9 C10 127.6(4) yes
N1 C9 C10 122.8(4) yes
C8 C11 C19 113.7(4) yes
C11 C19 C24 120.8(4) yes
C11 C19 C20 121.0(4) yes
C20 C19 C24 118.1(5) yes
C19 C20 C21 120.7(5) yes
C20 C21 C22 120.5(7) yes
C6 C5 C4 120.4(5) yes
C5 C4 C3 120.8(5) yes
C21 C22 C23 119.4(7) yes
C22 C23 C24 120.2(6) yes
C19 C24 C23 121.1(5) yes
N2 C12 C13 116.9(3) yes
N2 C12 N3 122.6(3) yes
N3 C12 C13 120.5(3) yes
C12 N3 O 113.1(3) yes
C12 C13 C18 120.8(3) yes
C12 C13 C14 120.0(3) yes
C14 C13 C18 119.2(4) yes
C13 C14 C15 120.8(4) yes
C14 C15 C16 119.8(5) yes
C15 C16 C17 120.3(5) yes
C16 C17 C18 120.6(5) yes
C13 C18 C17 119.4(5) yes
C7 C1 C2 117.9(4) yes
C7 C1 C6 122.9(4) yes
C6 C1 C2 119.2(4) yes
C1 C6 C5 119.6(5) yes
C4 C3 C2 120.4(6) yes
C1 C2 C3 119.7(5) yes

loop_
_geom_bond_atom_site_label_1
_geom_bond_atom_site_label_2
_geom_bond_distance
_geom_bond_publ_flag
N1 C7 1.320(5) yes
N1 C9 1.373(5) yes
C7 N2 1.371(5) yes
C7 C1 1.470(5) yes
N2 C8 1.394(5) yes
N2 C12 1.433(4) yes
C8 C9 1.369(5) yes
C8 C11 1.487(6) yes
C9 C10 1.491(6) yes
C11 C19 1.519(6) yes
C19 C20 1.387(7) yes
C19 C24 1.372(7) yes
C20 C21 1.375(9) yes
C21 C22 1.370(10) yes
C22 C23 1.370(10) yes
C23 C24 1.380(10) yes
C12 C13 1.483(5) yes
N3 O 1.371(4) yes
C13 C14 1.389(6) yes
C13 C18 1.388(6) yes
C14 C15 1.397(6) yes
C15 C16 1.352(8) yes
C16 C17 1.391(9) yes
C17 C18 1.393(7) yes
C1 C6 1.392(6) yes
C1 C2 1.392(6) yes
C6 C5 1.389(7) yes
C5 C4 1.350(10) yes
C4 C3 1.370(10) yes
C3 C2 1.383(8) yes
C12 N3 1.261(4) yes

loop_
_geom_torsion_atom_site_label_1
_geom_torsion_atom_site_label_2
_geom_torsion_atom_site_label_3
_geom_torsion_atom_site_label_4
_geom_torsion
N1 C7 C1 C2 32.9(6)
N1 C7 N2 C8 -0.8(4)
C1 C7 N2 C12 5.7(6)
C7 N2 C12 N3 67.5(5)
C7 N2 C12 C13 -111.2(4)
C7 N2 C8 C11 -174.3(4)
C8 N2 C12 N3 -105.1(4)
C8 N2 C12 C13 76.2(4)
N2 C12 C13 C18 -159.0(4)
N2 C12 N3 O 0.9(5)
N3 C12 C13 C14 -156.6(4)
N3 C12 C13 C18 22.3(6)
C13 C12 N3 O 179.5(3)
